data_2021668
loop_
_publ_author_name
'Xie, Long-Yan'
'Zhang, Yu'
'Xu, Hao'
'Gong, Chang-Da'
'Du, Xiu-Li'
'Li, Yang'
'Wang, Meng'
'Qin, Jie'

_publ_section_title
;
 Synthesis, structure and bioactivity of Ni^2+^ and Cu^2+^ acylhydrazone
 complexes
;
_journal_coeditor_code YP3182
_journal_issue 7
_journal_name_full 'Acta Crystallographica Section C'
_journal_page_first
;
;
_journal_paper_doi 10.1107/S2053229619008040
_journal_volume 75
_journal_year 2019
_chemical_formula_iupac '[Cu2 (C13 H12 N5 O1)2 (N3)2]'
_chemical_formula_moiety 'C26 H24 Cu2 N16 O2'
_chemical_formula_sum 'C26 H24 Cu2 N16 O2'
_chemical_formula_weight 719.71
_chemical_name_systematic
Di-\m-azido-\k^4^<i>N</i>^1^:<i>N</i>^1^-bis({6-methyl-<i>N</i>'-[1-(pyrazin-2-yl-\k<i>N</i>^1^)ethylidene]nicotinohydrazidato-\k^2^<i>N</i>',<i>O</i>}nickel(II))
_space_group_crystal_system triclinic
_space_group_IT_number 2
_space_group_name_Hall '-P 1'
_space_group_name_H-M_alt 'P -1'
_symmetry_space_group_name_Hall '-P 1'
_symmetry_space_group_name_H-M 'P -1'
_atom_sites_solution_hydrogens geom
_atom_sites_solution_primary direct
_atom_sites_solution_secondary difmap
_audit_creation_method
;
Olex2 1.2
(compiled Apr 23 2013 17:54:37, GUI svn.r4466)
;
_cell_angle_alpha 100.236(2)
_cell_angle_beta 94.225(2)
_cell_angle_gamma 101.865(2)
_cell_formula_units_Z 1
_cell_length_a 7.8491(5)
_cell_length_b 7.8762(6)
_cell_length_c 12.3391(8)
_cell_measurement_reflns_used 3711
_cell_measurement_temperature 293(2)
_cell_measurement_theta_max 26.37
_cell_measurement_theta_min 2.70
_cell_volume 729.81(9)
_computing_cell_refinement
;
CrysAlis PRO (Agilent, 2014)
;
_computing_data_collection
;
CrysAlis PRO (Agilent, 2014)
;
_computing_data_reduction
;
CrysAlis PRO (Agilent, 2014)
;
_computing_molecular_graphics
;
OLEX2 (Dolomanov <i>et al.</i>,  2009)
;
_computing_publication_material
;
OLEX2 (Dolomanov <i>et al.</i>,  2009)
;
_computing_structure_refinement
;
SHELXL97 (Sheldrick, 2008)
;
_computing_structure_solution
;
SHELXS97 (Sheldrick, 2008)
;
_diffrn_ambient_temperature 293(2)
_diffrn_measured_fraction_theta_full 0.992
_diffrn_measured_fraction_theta_max 0.992
_diffrn_measurement_device_type 'CCD area detector'
_diffrn_measurement_method 'phi and omega scans'
_diffrn_radiation_monochromator graphite
_diffrn_radiation_type MoK\a
_diffrn_radiation_wavelength 0.71073
_diffrn_reflns_av_R_equivalents 0.0342
_diffrn_reflns_av_unetI/netI 0.0549
_diffrn_reflns_limit_h_max 8
_diffrn_reflns_limit_h_min -10
_diffrn_reflns_limit_k_max 10
_diffrn_reflns_limit_k_min -10
_diffrn_reflns_limit_l_max 15
_diffrn_reflns_limit_l_min -15
_diffrn_reflns_number 7758
_diffrn_reflns_theta_full 27.05
_diffrn_reflns_theta_max 27.05
_diffrn_reflns_theta_min 2.70
_diffrn_source 'fine-focus sealed tube'
_exptl_absorpt_coefficient_mu 1.514
_exptl_absorpt_correction_T_max 0.7828
_exptl_absorpt_correction_T_min 0.7126
_exptl_absorpt_correction_type multi-scan
_exptl_absorpt_process_details
;
(CrysAlis PRO; Agilent, 2014)
;
_exptl_crystal_colour blue
_exptl_crystal_density_diffrn 1.638
_exptl_crystal_density_method 'not measured'
_exptl_crystal_description block
_exptl_crystal_F_000 366
_exptl_crystal_size_max 0.24
_exptl_crystal_size_mid 0.2
_exptl_crystal_size_min 0.17
_refine_diff_density_max 0.430
_refine_diff_density_min -0.323
_refine_ls_extinction_method none
_refine_ls_goodness_of_fit_ref 1.033
_refine_ls_hydrogen_treatment mixed
_refine_ls_matrix_type full
_refine_ls_number_parameters 210
_refine_ls_number_reflns 3163
_refine_ls_number_restraints 0
_refine_ls_restrained_S_all 1.033
_refine_ls_R_factor_all 0.0635
_refine_ls_R_factor_gt 0.0389
_refine_ls_shift/su_max 0.000
_refine_ls_shift/su_mean 0.000
_refine_ls_structure_factor_coef Fsqd
_refine_ls_weighting_details 'calc w=1/[\s^2^(Fo^2^)+(0.0317P)^2^+0.4086P] where P=(Fo^2^+2Fc^2^)/3'
_refine_ls_weighting_scheme calc
_refine_ls_wR_factor_gt 0.0779
_refine_ls_wR_factor_ref 0.0859
_reflns_number_gt 2438
_reflns_number_total 3163
_reflns_threshold_expression >2sigma(I)
_cod_data_source_file yp3182sup1.cif
_cod_data_source_block II
_cod_database_code 2021668

loop_
_space_group_symop_id
_space_group_symop_operation_xyz
1 'x, y, z'
2 '-x, -y, -z'

loop_
_atom_site_type_symbol
_atom_site_label
_atom_site_fract_x
_atom_site_fract_y
_atom_site_fract_z
_atom_site_U_iso_or_equiv
_atom_site_adp_type
_atom_site_calc_flag
_atom_site_refinement_flags
_atom_site_occupancy
_atom_site_symmetry_multiplicity
Cu Cu1 0.48975(4) 0.69878(4) 0.00180(3) 0.03177(13) Uani d . 1 1
C C1 0.4083(4) 0.5429(4) -0.2461(2) 0.0435(7) Uani d . 1 1
H H1 0.3211 0.4542 -0.2304 0.052 Uiso calc R 1 1
C C2 0.4464(5) 0.5393(4) -0.3541(2) 0.0538(9) Uani d . 1 1
H H2 0.3855 0.4453 -0.4091 0.065 Uiso calc R 1 1
C C3 0.6506(4) 0.7945(4) -0.3010(2) 0.0444(7) Uani d . 1 1
H H3 0.7336 0.8856 -0.3181 0.053 Uiso calc R 1 1
C C4 0.6197(3) 0.8001(3) -0.1912(2) 0.0323(6) Uani d . 1 1
C C5 0.7154(3) 0.9364(3) -0.0967(2) 0.0302(6) Uani d . 1 1
C C6 0.8551(4) 1.0884(4) -0.1088(2) 0.0411(7) Uani d . 1 1
H H6A 0.8903 1.1675 -0.0384 0.062 Uiso calc R 1 1
H H6B 0.8112 1.1500 -0.1613 0.062 Uiso calc R 1 1
H H6C 0.9540 1.0459 -0.1346 0.062 Uiso calc R 1 1
C C7 0.6608(3) 0.9474(3) 0.1760(2) 0.0306(6) Uani d . 1 1
C C8 0.7331(3) 1.0384(3) 0.2907(2) 0.0316(6) Uani d . 1 1
C C9 0.8744(4) 1.1820(4) 0.3129(2) 0.0398(7) Uani d . 1 1
H H9 0.9230 1.2282 0.2550 0.048 Uiso calc R 1 1
C C10 0.9423(4) 1.2556(4) 0.4195(2) 0.0428(7) Uani d . 1 1
H H10 1.0378 1.3516 0.4346 0.051 Uiso calc R 1 1
C C11 0.8694(4) 1.1875(4) 0.5048(2) 0.0452(8) Uani d . 1 1
C C12 0.6652(4) 0.9781(4) 0.3811(2) 0.0442(7) Uani d . 1 1
H H12 0.5691 0.8828 0.3680 0.053 Uiso calc R 1 1
C C13 0.9416(5) 1.2654(5) 0.6235(3) 0.0721(12) Uani d . 1 1
H H13A 0.8499 1.2987 0.6641 0.108 Uiso calc R 1 1
H H13B 1.0337 1.3679 0.6266 0.108 Uiso calc R 1 1
H H13C 0.9873 1.1792 0.6557 0.108 Uiso calc R 1 1
N N1 0.4956(3) 0.6724(3) -0.16489(17) 0.0331(5) Uani d . 1 1
N N2 0.5656(4) 0.6634(4) -0.3827(2) 0.0540(7) Uani d . 1 1
N N3 0.6642(3) 0.9067(3) -0.00367(17) 0.0286(5) Uani d . 1 1
N N4 0.7384(3) 1.0147(3) 0.09616(17) 0.0319(5) Uani d . 1 1
N N5 0.7310(4) 1.0502(4) 0.4864(2) 0.0530(7) Uani d . 1 1
N N6 0.6952(3) 0.5074(3) 0.00231(19) 0.0349(5) Uani d . 1 1
N N7 0.7937(3) 0.5260(3) -0.0673(2) 0.0373(6) Uani d . 1 1
N N8 0.8893(4) 0.5527(4) -0.1304(3) 0.0647(8) Uani d . 1 1
O O1 0.5340(2) 0.8106(2) 0.16055(14) 0.0360(4) Uani d . 1 1

loop_
_atom_site_aniso_label
_atom_site_aniso_U_11
_atom_site_aniso_U_22
_atom_site_aniso_U_33
_atom_site_aniso_U_12
_atom_site_aniso_U_13
_atom_site_aniso_U_23
Cu1 0.0343(2) 0.0281(2) 0.0298(2) 0.00161(13) 0.00432(14) 0.00316(13)
C1 0.0509(18) 0.0366(17) 0.0368(17) 0.0012(14) -0.0028(14) 0.0043(13)
C2 0.075(2) 0.0443(19) 0.0319(17) 0.0039(17) -0.0035(16) -0.0028(14)
C3 0.0541(19) 0.0433(18) 0.0345(16) 0.0070(15) 0.0100(14) 0.0068(14)
C4 0.0353(15) 0.0323(15) 0.0317(15) 0.0120(12) 0.0039(12) 0.0077(12)
C5 0.0315(14) 0.0292(14) 0.0321(15) 0.0096(12) 0.0056(12) 0.0076(11)
C6 0.0409(17) 0.0422(17) 0.0373(16) 0.0014(14) 0.0080(13) 0.0078(13)
C7 0.0287(14) 0.0290(14) 0.0334(15) 0.0089(12) 0.0037(12) 0.0015(12)
C8 0.0348(15) 0.0304(14) 0.0294(14) 0.0078(12) 0.0052(12) 0.0041(11)
C9 0.0448(17) 0.0396(17) 0.0330(16) 0.0028(14) 0.0075(13) 0.0079(13)
C10 0.0446(17) 0.0394(17) 0.0342(16) -0.0079(13) -0.0018(14) 0.0032(13)
C11 0.0533(19) 0.0441(18) 0.0343(16) 0.0047(15) -0.0003(14) 0.0068(14)
C12 0.0480(18) 0.0410(17) 0.0393(17) 0.0000(14) 0.0060(14) 0.0081(14)
C13 0.094(3) 0.071(3) 0.0342(18) -0.011(2) -0.0101(19) 0.0060(17)
N1 0.0375(13) 0.0313(12) 0.0290(12) 0.0070(10) -0.0014(10) 0.0048(10)
N2 0.0734(19) 0.0508(17) 0.0317(14) 0.0052(15) 0.0070(13) 0.0014(12)
N3 0.0323(12) 0.0262(11) 0.0262(11) 0.0063(9) 0.0038(10) 0.0020(9)
N4 0.0338(12) 0.0320(12) 0.0277(12) 0.0041(10) 0.0048(10) 0.0030(10)
N5 0.0651(18) 0.0545(17) 0.0343(15) 0.0002(14) 0.0059(13) 0.0105(13)
N6 0.0328(13) 0.0313(13) 0.0384(13) 0.0020(10) 0.0054(11) 0.0064(10)
N7 0.0323(13) 0.0303(13) 0.0465(15) 0.0032(10) 0.0026(12) 0.0059(11)
N8 0.0599(19) 0.064(2) 0.075(2) 0.0091(15) 0.0360(17) 0.0213(16)
O1 0.0375(11) 0.0334(10) 0.0321(10) -0.0017(8) 0.0063(9) 0.0036(8)

loop_
_atom_type_symbol
_atom_type_description
_atom_type_scat_dispersion_real
_atom_type_scat_dispersion_imag
_atom_type_scat_source
C C 0.0033 0.0016 'International Tables Vol C Tables 4.2.6.8 and 6.1.1.4'
H H 0.0000 0.0000 'International Tables Vol C Tables 4.2.6.8 and 6.1.1.4'
Cu Cu 0.3201 1.2651 'International Tables Vol C Tables 4.2.6.8 and 6.1.1.4'
N N 0.0061 0.0033 'International Tables Vol C Tables 4.2.6.8 and 6.1.1.4'
O O 0.0106 0.0060 'International Tables Vol C Tables 4.2.6.8 and 6.1.1.4'

loop_
_geom_angle_atom_site_label_1
_geom_angle_atom_site_label_2
_geom_angle_atom_site_label_3
_geom_angle_site_symmetry_1
_geom_angle_site_symmetry_3
_geom_angle
N1 Cu1 Cu1 . 2_665 92.99(6)
N1 Cu1 N6 . . 88.24(8)
N3 Cu1 Cu1 . 2_665 132.40(6)
N3 Cu1 N1 . . 79.57(9)
N3 Cu1 N6 . 2_665 175.77(9)
N3 Cu1 N6 . . 94.82(8)
N3 Cu1 O1 . . 79.90(8)
N6 Cu1 Cu1 . 2_665 37.67(5)
N6 Cu1 Cu1 2_665 2_665 49.99(7)
N6 Cu1 N1 2_665 . 97.11(9)
N6 Cu1 N6 2_665 . 87.66(9)
N6 Cu1 O1 2_665 . 103.19(9)
O1 Cu1 Cu1 . 2_665 104.09(6)
O1 Cu1 N1 . . 159.01(8)
O1 Cu1 N6 . . 97.79(8)
C2 C1 H1 . . 119.9
N1 C1 H1 . . 119.9
N1 C1 C2 . . 120.3(3)
C1 C2 H2 . . 118.5
N2 C2 C1 . . 123.0(3)
N2 C2 H2 . . 118.5
C4 C3 H3 . . 118.8
N2 C3 H3 . . 118.8
N2 C3 C4 . . 122.3(3)
C3 C4 C5 . . 124.9(3)
N1 C4 C3 . . 119.9(2)
N1 C4 C5 . . 115.3(2)
C4 C5 C6 . . 123.3(2)
N3 C5 C4 . . 112.0(2)
N3 C5 C6 . . 124.7(2)
C5 C6 H6A . . 109.5
C5 C6 H6B . . 109.5
C5 C6 H6C . . 109.5
H6A C6 H6B . . 109.5
H6A C6 H6C . . 109.5
H6B C6 H6C . . 109.5
N4 C7 C8 . . 115.6(2)
O1 C7 C8 . . 119.2(2)
O1 C7 N4 . . 125.2(2)
C9 C8 C7 . . 122.1(2)
C9 C8 C12 . . 117.0(3)
C12 C8 C7 . . 120.9(2)
C8 C9 H9 . . 120.0
C10 C9 C8 . . 120.0(3)
C10 C9 H9 . . 120.0
C9 C10 H10 . . 120.1
C9 C10 C11 . . 119.7(3)
C11 C10 H10 . . 120.1
C10 C11 C13 . . 121.1(3)
N5 C11 C10 . . 121.9(3)
N5 C11 C13 . . 117.0(3)
C8 C12 H12 . . 118.3
N5 C12 C8 . . 123.4(3)
N5 C12 H12 . . 118.3
C11 C13 H13A . . 109.5
C11 C13 H13B . . 109.5
C11 C13 H13C . . 109.5
H13A C13 H13B . . 109.5
H13A C13 H13C . . 109.5
H13B C13 H13C . . 109.5
C1 N1 Cu1 . . 129.3(2)
C1 N1 C4 . . 118.1(2)
C4 N1 Cu1 . . 112.23(17)
C2 N2 C3 . . 116.4(3)
C5 N3 Cu1 . . 120.73(18)
C5 N3 N4 . . 122.2(2)
N4 N3 Cu1 . . 117.00(15)
C7 N4 N3 . . 107.8(2)
C11 N5 C12 . . 118.0(2)
Cu1 N6 Cu1 2_665 . 92.34(9)
N7 N6 Cu1 . 2_665 125.40(19)
N7 N6 Cu1 . . 111.79(17)
N8 N7 N6 . . 176.4(3)
C7 O1 Cu1 . . 109.78(16)

loop_
_geom_bond_atom_site_label_1
_geom_bond_atom_site_label_2
_geom_bond_site_symmetry_2
_geom_bond_distance
Cu1 Cu1 2_665 3.1610(7)
Cu1 N1 . 2.035(2)
Cu1 N3 . 1.921(2)
Cu1 N6 2_665 1.933(2)
Cu1 N6 . 2.423(2)
Cu1 O1 . 1.9733(18)
C1 H1 . 0.9300
C1 C2 . 1.384(4)
C1 N1 . 1.328(3)
C2 H2 . 0.9300
C2 N2 . 1.323(4)
C3 H3 . 0.9300
C3 C4 . 1.388(4)
C3 N2 . 1.332(4)
C4 C5 . 1.474(4)
C4 N1 . 1.351(3)
C5 C6 . 1.485(4)
C5 N3 . 1.288(3)
C6 H6A . 0.9600
C6 H6B . 0.9600
C6 H6C . 0.9600
C7 C8 . 1.481(4)
C7 N4 . 1.328(3)
C7 O1 . 1.283(3)
C8 C9 . 1.383(4)
C8 C12 . 1.388(4)
C9 H9 . 0.9300
C9 C10 . 1.359(4)
C10 H10 . 0.9300
C10 C11 . 1.373(4)
C11 C13 . 1.503(4)
C11 N5 . 1.340(4)
C12 H12 . 0.9300
C12 N5 . 1.340(4)
C13 H13A . 0.9600
C13 H13B . 0.9600
C13 H13C . 0.9600
N3 N4 . 1.378(3)
N6 Cu1 2_665 1.933(2)
N6 N7 . 1.205(3)
N7 N8 . 1.137(3)

loop_
_geom_hbond_atom_site_label_D
_geom_hbond_atom_site_label_H
_geom_hbond_atom_site_label_A
_geom_hbond_site_symmetry_A
_geom_hbond_distance_DH
_geom_hbond_distance_HA
_geom_hbond_distance_DA
_geom_hbond_angle_DHA
C6 H6C N4 2_775 0.96 2.58 3.450(4) 150.4

loop_
_geom_torsion_atom_site_label_1
_geom_torsion_atom_site_label_2
_geom_torsion_atom_site_label_3
_geom_torsion_atom_site_label_4
_geom_torsion_site_symmetry_1
_geom_torsion_site_symmetry_4
_geom_torsion
Cu1 Cu1 N1 C1 2_665 . 44.7(2)
Cu1 Cu1 N1 C4 2_665 . -128.65(17)
Cu1 Cu1 N3 C5 2_665 . 80.8(2)
Cu1 Cu1 N3 N4 2_665 . -95.32(17)
Cu1 Cu1 N6 N7 2_665 . 129.8(2)
Cu1 Cu1 O1 C7 2_665 . 125.85(16)
Cu1 N3 N4 C7 . . -2.6(3)
Cu1 N6 N7 N8 2_665 . 167(5)
Cu1 N6 N7 N8 . . 57(5)
C1 C2 N2 C3 . . 0.6(5)
C2 C1 N1 Cu1 . . -172.2(2)
C2 C1 N1 C4 . . 0.9(4)
C3 C4 C5 C6 . . 1.6(4)
C3 C4 C5 N3 . . -177.9(3)
C3 C4 N1 Cu1 . . 175.2(2)
C3 C4 N1 C1 . . 1.0(4)
C4 C3 N2 C2 . . 1.4(5)
C4 C5 N3 Cu1 . . 2.5(3)
C4 C5 N3 N4 . . 178.4(2)
C5 C4 N1 Cu1 . . -3.9(3)
C5 C4 N1 C1 . . -178.1(2)
C5 N3 N4 C7 . . -178.6(2)
C6 C5 N3 Cu1 . . -177.0(2)
C6 C5 N3 N4 . . -1.1(4)
C7 C8 C9 C10 . . -176.5(3)
C7 C8 C12 N5 . . 176.7(3)
C8 C7 N4 N3 . . 175.4(2)
C8 C7 O1 Cu1 . . -171.71(18)
C8 C9 C10 C11 . . -0.4(5)
C8 C12 N5 C11 . . 0.0(5)
C9 C8 C12 N5 . . -0.9(5)
C9 C10 C11 C13 . . 179.8(3)
C9 C10 C11 N5 . . -0.5(5)
C10 C11 N5 C12 . . 0.7(5)
C12 C8 C9 C10 . . 1.1(4)
C13 C11 N5 C12 . . -179.6(3)
N1 Cu1 N3 C5 . . -3.7(2)
N1 Cu1 N3 N4 . . -179.79(18)
N1 Cu1 N6 Cu1 . 2_665 -97.19(9)
N1 Cu1 N6 N7 . . 32.66(19)
N1 Cu1 O1 C7 . . -17.7(3)
N1 C1 C2 N2 . . -1.7(5)
N1 C4 C5 C6 . . -179.3(2)
N1 C4 C5 N3 . . 1.2(3)
N2 C3 C4 C5 . . 176.8(3)
N2 C3 C4 N1 . . -2.2(4)
N3 Cu1 N1 C1 . . 177.4(3)
N3 Cu1 N1 C4 . . 3.95(17)
N3 Cu1 N6 Cu1 . 2_665 -176.56(9)
N3 Cu1 N6 N7 . . -46.72(19)
N3 Cu1 O1 C7 . . -5.56(17)
N4 C7 C8 C9 . . -1.2(4)
N4 C7 C8 C12 . . -178.7(3)
N4 C7 O1 Cu1 . . 6.6(3)
N6 Cu1 N1 C1 . . 82.1(2)
N6 Cu1 N1 C1 2_665 . -5.3(3)
N6 Cu1 N1 C4 2_665 . -178.70(18)
N6 Cu1 N1 C4 . . -91.27(18)
N6 Cu1 N3 C5 2_665 . -42.1(13)
N6 Cu1 N3 C5 . . 83.6(2)
N6 Cu1 N3 N4 2_665 . 141.8(12)
N6 Cu1 N3 N4 . . -92.47(17)
N6 Cu1 N6 Cu1 2_665 2_665 0.0
N6 Cu1 N6 N7 2_665 . 129.8(2)
N6 Cu1 O1 C7 2_665 . 177.39(17)
N6 Cu1 O1 C7 . . 87.98(17)
O1 Cu1 N1 C1 . . -170.5(2)
O1 Cu1 N1 C4 . . 16.1(3)
O1 Cu1 N3 C5 . . -179.3(2)
O1 Cu1 N3 N4 . . 4.60(16)
O1 Cu1 N6 Cu1 . 2_665 103.00(9)
O1 Cu1 N6 N7 . . -127.16(18)
O1 C7 C8 C9 . . 177.2(2)
O1 C7 C8 C12 . . -0.3(4)
O1 C7 N4 N3 . . -2.9(3)

_cod_database_fobs_code 2021668
